data_4103514
loop_
_publ_author_name
'Eleni E. Moushi'
'Christos Lampropoulos'
'Wolfgang Wernsdorfer'
'Vassilios Nastopoulos'
'George Christou'
'Anastasios J. Tasiopoulos'

_publ_section_title
;
 Inducing Single-Molecule Magnetism in a Family of Loop-of-Loops
 Aggregates: Heterometallic Mn40Na4 Clusters and the Homometallic Mn44
 Analogue
;
_journal_name_full 'Journal of the American Chemical Society'
_journal_page_first 16146
_journal_page_last 16155
_journal_paper_doi 10.1021/ja106666h
_journal_volume 132
_journal_year 2010
_chemical_formula_moiety 'C220 H376 Mn40 N4 Na4 O164, 4(C4 H10 O2), 10(H2 O)'
_chemical_formula_sum 'C236 H436 Mn40 N4 Na4 O182'
_chemical_formula_weight 8531.45
_space_group_IT_number 142
_symmetry_cell_setting tetragonal
_symmetry_space_group_name_Hall '-I 4bd 2c'
_symmetry_space_group_name_H-M 'I 41/a c d :2'
_atom_sites_solution_hydrogens geom
_atom_sites_solution_primary direct
_atom_sites_solution_secondary difmap
_audit_creation_method SHELXL-97
_cell_angle_alpha 90.00
_cell_angle_beta 90.00
_cell_angle_gamma 90.00
_cell_formula_units_Z 8
_cell_length_a 34.5332(4)
_cell_length_b 34.5332(4)
_cell_length_c 100.3812(17)
_cell_measurement_reflns_used 45048
_cell_measurement_temperature 100(2)
_cell_measurement_theta_max 29.3724
_cell_measurement_theta_min 3.0257
_cell_volume 119709(3)
_computing_cell_refinement 'CrysAlis RED (Oxford Diffraction, 2006)'
_computing_data_collection 'CrysAlis CCD (Oxford Diffraction, 2006)'
_computing_data_reduction 'CrysAlis RED (Oxford Diffraction, 2006)'
_computing_molecular_graphics
; 
PLATON (Spek, 1990); MERCURY (Bruno et al. 2002)
;
_computing_publication_material 'WINGX (Farrugia, 1999'
_computing_structure_refinement 'SHELXL-97 (Sheldrick, 1997)'
_computing_structure_solution 'SHELXS-97 (Sheldrick, 1997)'
_diffrn_ambient_temperature 100(2)
_diffrn_detector_area_resol_mean 16.0288
_diffrn_measured_fraction_theta_full 0.991
_diffrn_measured_fraction_theta_max 0.991
_diffrn_measurement_device_type 'Oxford Diffraction Xcalibur-3 with Sapphire CCD'
_diffrn_measurement_method '\w scans'
_diffrn_radiation_monochromator graphite
_diffrn_radiation_source 'Enhance (Mo) X-ray source'
_diffrn_radiation_type MoK\a
_diffrn_radiation_wavelength 0.71073
_diffrn_reflns_av_R_equivalents 0.1044
_diffrn_reflns_av_sigmaI/netI 0.1024
_diffrn_reflns_limit_h_max 37
_diffrn_reflns_limit_h_min -39
_diffrn_reflns_limit_k_max 33
_diffrn_reflns_limit_k_min -39
_diffrn_reflns_limit_l_max 113
_diffrn_reflns_limit_l_min -113
_diffrn_reflns_number 233865
_diffrn_reflns_theta_full 24.00
_diffrn_reflns_theta_max 24.00
_diffrn_reflns_theta_min 3.07
_exptl_absorpt_coefficient_mu 0.870
_exptl_absorpt_correction_T_max 0.8701
_exptl_absorpt_correction_T_min 0.7867
_exptl_absorpt_correction_type multi-scan
_exptl_absorpt_process_details 'empirical absorption correction (CrysAlis RED, Oxford Diffraction)'
_exptl_crystal_colour 'dark purple'
_exptl_crystal_density_diffrn 0.947
_exptl_crystal_density_method 'not measured'
_exptl_crystal_description prism
_exptl_crystal_F_000 35040
_exptl_crystal_size_max 0.30
_exptl_crystal_size_mid 0.20
_exptl_crystal_size_min 0.16
_refine_diff_density_max 1.057
_refine_diff_density_min -0.487
_refine_diff_density_rms 0.136
_refine_ls_extinction_method none
_refine_ls_goodness_of_fit_ref 1.064
_refine_ls_hydrogen_treatment constr
_refine_ls_matrix_type full
_refine_ls_number_parameters 1091
_refine_ls_number_reflns 23303
_refine_ls_number_restraints 47
_refine_ls_restrained_S_all 1.066
_refine_ls_R_factor_all 0.1915
_refine_ls_R_factor_gt 0.0954
_refine_ls_shift/su_max 0.002
_refine_ls_shift/su_mean 0.000
_refine_ls_structure_factor_coef Fsqd
_refine_ls_weighting_details 'calc w=1/[\s^2^(Fo^2^)+(0.1700P)^2^+0.0000P] where P=(Fo^2^+2Fc^2^)/3'
_refine_ls_weighting_scheme calc
_refine_ls_wR_factor_gt 0.2547
_refine_ls_wR_factor_ref 0.3078
_reflns_number_gt 10482
_reflns_number_total 23303
_reflns_threshold_expression >2\s(I)
_cod_data_source_file ja106666h_si_004.cif
_cod_data_source_block em306-Mn40
_cod_original_sg_symbol_H-M 'I 41/a c d'
_cod_original_formula_sum 'C236 H436 Mn40 N4 Na4 O182 '
_cod_database_code 4103514

loop_
_symmetry_equiv_pos_as_xyz
'x, y, z'
'-x+1/2, -y, z+1/2'
'-y+1/4, x+3/4, z+1/4'
'y+1/4, -x+1/4, z+3/4'
'-x+1/2, y, -z'
'x, -y, -z+1/2'
'y+1/4, x+3/4, -z+3/4'
'-y+1/4, -x+1/4, -z+1/4'
'x+1/2, y+1/2, z+1/2'
'-x+1, -y+1/2, z+1'
'-y+3/4, x+5/4, z+3/4'
'y+3/4, -x+3/4, z+5/4'
'-x+1, y+1/2, -z+1/2'
'x+1/2, -y+1/2, -z+1'
'y+3/4, x+5/4, -z+5/4'
'-y+3/4, -x+3/4, -z+3/4'
'-x, -y, -z'
'x-1/2, y, -z-1/2'
'y-1/4, -x-3/4, -z-1/4'
'-y-1/4, x-1/4, -z-3/4'
'x-1/2, -y, z'
'-x, y, z-1/2'
'-y-1/4, -x-3/4, z-3/4'
'y-1/4, x-1/4, z-1/4'
'-x+1/2, -y+1/2, -z+1/2'
'x, y+1/2, -z'
'y+1/4, -x-1/4, -z+1/4'
'-y+1/4, x+1/4, -z-1/4'
'x, -y+1/2, z+1/2'
'-x+1/2, y+1/2, z'
'-y+1/4, -x-1/4, z-1/4'
'y+1/4, x+1/4, z+1/4'

loop_
_atom_site_label
_atom_site_type_symbol
_atom_site_fract_x
_atom_site_fract_y
_atom_site_fract_z
_atom_site_U_iso_or_equiv
_atom_site_adp_type
_atom_site_occupancy
_atom_site_symmetry_multiplicity
_atom_site_calc_flag
_atom_site_refinement_flags
C1 C 0.5793(4) 0.4603(3) 0.98483(10) 0.086(4) Uani 1 1 d .
H1 H 0.5569 0.4700 0.9887 0.103 Uiso 1 1 calc R
C2 C 0.6008(6) 0.4357(5) 0.99213(13) 0.120(5) Uani 1 1 d .
H2 H 0.5922 0.4283 1.0005 0.144 Uiso 1 1 calc R
C3 C 0.6336(6) 0.4219(7) 0.9876(2) 0.168(8) Uani 1 1 d .
H3 H 0.6488 0.4050 0.9926 0.201 Uiso 1 1 calc R
C4 C 0.6446(4) 0.4339(5) 0.9749(2) 0.159(7) Uani 1 1 d .
H4 H 0.6679 0.4254 0.9712 0.191 Uiso 1 1 calc R
C5 C 0.6207(4) 0.4587(4) 0.96757(14) 0.098(4) Uani 1 1 d .
H5 H 0.6282 0.4662 0.9590 0.118 Uiso 1 1 calc R
C6 C 0.5131(3) 0.5780(4) 0.99627(11) 0.096(4) Uani 1 1 d .
H6A H 0.5348 0.5952 0.9954 0.145 Uiso 1 1 calc R
H6B H 0.5166 0.5619 1.0040 0.145 Uiso 1 1 calc R
H6C H 0.4898 0.5929 0.9973 0.145 Uiso 1 1 calc R
C7 C 0.5100(4) 0.5520(3) 0.98349(11) 0.072(3) Uani 1 1 d U
C8 C 0.4973(3) 0.4316(3) 0.96716(10) 0.075(3) Uani 1 1 d .
H8A H 0.4834 0.4208 0.9747 0.090 Uiso 1 1 calc R
H8B H 0.5232 0.4209 0.9672 0.090 Uiso 1 1 calc R
C9 C 0.4772(3) 0.4192(3) 0.95444(10) 0.076(3) Uani 1 1 d .
H9 H 0.4903 0.4316 0.9469 0.091 Uiso 1 1 calc R
C10 C 0.4347(3) 0.4304(3) 0.95407(10) 0.074(3) Uani 1 1 d .
H10A H 0.4231 0.4211 0.9459 0.089 Uiso 1 1 calc R
H10B H 0.4213 0.4184 0.9615 0.089 Uiso 1 1 calc R
C11 C 0.4827(4) 0.3740(3) 0.95316(14) 0.112(4) Uani 1 1 d .
H11A H 0.4686 0.3613 0.9602 0.168 Uiso 1 1 calc R
H11B H 0.5097 0.3678 0.9539 0.168 Uiso 1 1 calc R
H11C H 0.4731 0.3655 0.9447 0.168 Uiso 1 1 calc R
C12 C 0.3710(4) 0.4565(4) 0.99648(11) 0.112(5) Uani 1 1 d .
H12A H 0.3550 0.4346 0.9945 0.168 Uiso 1 1 calc R
H12B H 0.3556 0.4764 1.0005 0.168 Uiso 1 1 calc R
H12C H 0.3912 0.4488 1.0025 0.168 Uiso 1 1 calc R
C13 C 0.3891(4) 0.4720(3) 0.98357(11) 0.083(4) Uani 1 1 d .
C14 C 0.3308(4) 0.5602(4) 0.96066(12) 0.096(4) Uani 1 1 d .
H14A H 0.3229 0.5489 0.9691 0.115 Uiso 1 1 calc R
H14B H 0.3091 0.5750 0.9572 0.115 Uiso 1 1 calc R
C15 C 0.3641(4) 0.5873(4) 0.96312(13) 0.104(4) Uani 1 1 d .
H15 H 0.3729 0.5975 0.9545 0.125 Uiso 1 1 calc R
C16 C 0.3988(3) 0.5674(4) 0.97006(10) 0.085(4) Uani 1 1 d .
H16A H 0.4194 0.5861 0.9714 0.102 Uiso 1 1 calc R
H16B H 0.3909 0.5578 0.9787 0.102 Uiso 1 1 calc R
C17 C 0.3509(4) 0.6222(4) 0.97198(15) 0.138(6) Uani 1 1 d .
H17A H 0.3373 0.6126 0.9796 0.207 Uiso 1 1 calc R
H17B H 0.3341 0.6387 0.9669 0.207 Uiso 1 1 calc R
H17C H 0.3732 0.6366 0.9748 0.207 Uiso 1 1 calc R
C18 C 0.3198(4) 0.4083(4) 0.93414(13) 0.109(4) Uani 1 1 d .
H18A H 0.3026 0.4075 0.9266 0.164 Uiso 1 1 calc R
H18B H 0.3071 0.3972 0.9418 0.164 Uiso 1 1 calc R
H18C H 0.3427 0.3937 0.9321 0.164 Uiso 1 1 calc R
C19 C 0.3308(3) 0.4504(4) 0.93713(11) 0.075(3) Uani 1 1 d .
C20 C 0.4552(3) 0.4887(3) 0.92420(9) 0.063(3) Uani 1 1 d .
H20A H 0.4555 0.4710 0.9168 0.095 Uiso 1 1 calc R
H20B H 0.4533 0.4744 0.9324 0.095 Uiso 1 1 calc R
H20C H 0.4787 0.5037 0.9242 0.095 Uiso 1 1 calc R
C21 C 0.4204(3) 0.5158(3) 0.92292(9) 0.051(2) Uani 1 1 d .
C22 C 0.3690(3) 0.6599(3) 0.92459(11) 0.087(3) Uani 1 1 d .
H22A H 0.3521 0.6665 0.9318 0.130 Uiso 1 1 calc R
H22B H 0.3629 0.6757 0.9170 0.130 Uiso 1 1 calc R
H22C H 0.3954 0.6642 0.9272 0.130 Uiso 1 1 calc R
C23 C 0.3634(3) 0.6173(3) 0.92098(11) 0.066(3) Uani 1 1 d .
C24 C 0.3012(3) 0.5161(3) 0.90333(10) 0.077(3) Uani 1 1 d .
H24A H 0.2883 0.5294 0.8961 0.092 Uiso 1 1 calc R
H24B H 0.2817 0.5089 0.9098 0.092 Uiso 1 1 calc R
C25 C 0.3202(3) 0.4805(4) 0.89815(11) 0.085(4) Uani 1 1 d .
H25 H 0.3369 0.4697 0.9051 0.102 Uiso 1 1 calc R
C26 C 0.3453(3) 0.4890(3) 0.88562(9) 0.072(3) Uani 1 1 d U
H26A H 0.3555 0.4650 0.8821 0.086 Uiso 1 1 calc R
H26B H 0.3295 0.5010 0.8788 0.086 Uiso 1 1 calc R
C27 C 0.2880(4) 0.4497(4) 0.89450(14) 0.124(5) Uani 1 1 d .
H27A H 0.2679 0.4503 0.9011 0.186 Uiso 1 1 calc R
H27B H 0.2993 0.4243 0.8942 0.186 Uiso 1 1 calc R
H27C H 0.2772 0.4558 0.8859 0.186 Uiso 1 1 calc R
C28 C 0.3095(3) 0.6057(4) 0.86294(12) 0.101(4) Uani 1 1 d .
H28A H 0.2990 0.6272 0.8679 0.152 Uiso 1 1 calc R
H28B H 0.2889 0.5888 0.8603 0.152 Uiso 1 1 calc R
H28C H 0.3227 0.6152 0.8552 0.152 Uiso 1 1 calc R
C29 C 0.3377(3) 0.5838(3) 0.87159(12) 0.070(3) Uani 1 1 d .
C30 C 0.4183(4) 0.4435(3) 0.84836(11) 0.111(5) Uani 1 1 d .
H30A H 0.4457 0.4389 0.8483 0.166 Uiso 1 1 calc R
H30B H 0.4078 0.4385 0.8397 0.166 Uiso 1 1 calc R
H30C H 0.4063 0.4266 0.8547 0.166 Uiso 1 1 calc R
C31 C 0.4105(3) 0.4852(3) 0.85216(10) 0.066(3) Uani 1 1 d .
C32 C 0.4941(3) 0.6105(3) 0.85742(9) 0.070(3) Uani 1 1 d .
H32A H 0.5104 0.6292 0.8617 0.105 Uiso 1 1 calc R
H32B H 0.4740 0.6236 0.8526 0.105 Uiso 1 1 calc R
H32C H 0.5093 0.5952 0.8514 0.105 Uiso 1 1 calc R
C33 C 0.4763(3) 0.5847(3) 0.86770(9) 0.057(2) Uani 1 1 d .
C34 C 0.4919(3) 0.4923(3) 0.88195(8) 0.058(2) Uani 1 1 d .
H34A H 0.5013 0.5074 0.8745 0.069 Uiso 1 1 calc R
H34B H 0.4838 0.4672 0.8786 0.069 Uiso 1 1 calc R
C35 C 0.5241(3) 0.4866(3) 0.89158(10) 0.068(3) Uani 1 1 d .
H35 H 0.5143 0.4715 0.8991 0.082 Uiso 1 1 calc R
C36 C 0.5423(3) 0.5247(3) 0.89707(8) 0.055(2) Uani 1 1 d .
H36A H 0.5642 0.5185 0.9027 0.067 Uiso 1 1 calc R
H36B H 0.5515 0.5405 0.8897 0.067 Uiso 1 1 calc R
C37 C 0.5574(3) 0.4635(3) 0.88483(10) 0.081(3) Uani 1 1 d .
H37A H 0.5677 0.4782 0.8775 0.121 Uiso 1 1 calc R
H37B H 0.5476 0.4393 0.8816 0.121 Uiso 1 1 calc R
H37C H 0.5775 0.4587 0.8912 0.121 Uiso 1 1 calc R
C38 C 0.4628(3) 0.6426(3) 0.90316(8) 0.053(2) Uani 1 1 d .
H38A H 0.4351 0.6430 0.9015 0.064 Uiso 1 1 calc R
H38B H 0.4758 0.6485 0.8948 0.064 Uiso 1 1 calc R
C39 C 0.4728(3) 0.6735(3) 0.91340(9) 0.056(2) Uani 1 1 d .
H39 H 0.4602 0.6669 0.9218 0.067 Uiso 1 1 calc R
C40 C 0.5166(3) 0.6777(3) 0.91584(9) 0.058(3) Uani 1 1 d .
H40A H 0.5294 0.6839 0.9075 0.070 Uiso 1 1 calc R
H40B H 0.5212 0.6989 0.9220 0.070 Uiso 1 1 calc R
C41 C 0.4572(3) 0.7132(3) 0.90861(10) 0.073(3) Uani 1 1 d .
H41A H 0.4294 0.7129 0.9087 0.109 Uiso 1 1 calc R
H41B H 0.4661 0.7181 0.8997 0.109 Uiso 1 1 calc R
H41C H 0.4664 0.7332 0.9144 0.109 Uiso 1 1 calc R
C42 C 0.5910(3) 0.6546(3) 0.87992(8) 0.066(3) Uani 1 1 d .
H42A H 0.5733 0.6749 0.8776 0.099 Uiso 1 1 calc R
H42B H 0.5892 0.6341 0.8735 0.099 Uiso 1 1 calc R
H42C H 0.6169 0.6646 0.8800 0.099 Uiso 1 1 calc R
C43 C 0.5808(3) 0.6391(3) 0.89360(9) 0.056(2) Uani 1 1 d .
C44 C 0.6304(3) 0.7424(3) 0.93638(11) 0.092(4) Uani 1 1 d .
H44A H 0.6085 0.7574 0.9335 0.139 Uiso 1 1 calc R
H44B H 0.6535 0.7577 0.9356 0.139 Uiso 1 1 calc R
H44C H 0.6270 0.7349 0.9455 0.139 Uiso 1 1 calc R
C45 C 0.6339(3) 0.7066(3) 0.92777(9) 0.060(3) Uani 1 1 d .
C46 C 0.7084(3) 0.5693(4) 0.92167(13) 0.105(4) Uani 1 1 d .
H46A H 0.7176 0.5855 0.9146 0.157 Uiso 1 1 calc R
H46B H 0.7093 0.5427 0.9189 0.157 Uiso 1 1 calc R
H46C H 0.7244 0.5728 0.9294 0.157 Uiso 1 1 calc R
C47 C 0.6677(3) 0.5801(3) 0.92498(9) 0.062(3) Uani 1 1 d .
C48 C 0.6135(3) 0.6263(3) 0.95067(8) 0.068(3) Uani 1 1 d .
H48A H 0.6076 0.6533 0.9522 0.082 Uiso 1 1 calc R
H48B H 0.6406 0.6243 0.9483 0.082 Uiso 1 1 calc R
C49 C 0.6063(3) 0.6035(3) 0.96332(9) 0.070(3) Uani 1 1 d .
H49 H 0.5787 0.6051 0.9656 0.084 Uiso 1 1 calc R
C50 C 0.6175(3) 0.5610(3) 0.96146(9) 0.078(3) Uani 1 1 d .
H50A H 0.6437 0.5596 0.9580 0.094 Uiso 1 1 calc R
H50B H 0.6170 0.5481 0.9700 0.094 Uiso 1 1 calc R
C51 C 0.6300(4) 0.6200(4) 0.97462(11) 0.105(4) Uani 1 1 d U
H51A H 0.6270 0.6476 0.9749 0.158 Uiso 1 1 calc R
H51B H 0.6568 0.6137 0.9733 0.158 Uiso 1 1 calc R
H51C H 0.6214 0.6091 0.9829 0.158 Uiso 1 1 calc R
C52 C 0.5645(4) 0.4407(3) 0.92274(11) 0.103(4) Uani 1 1 d .
H52A H 0.5395 0.4404 0.9185 0.155 Uiso 1 1 calc R
H52B H 0.5679 0.4174 0.9278 0.155 Uiso 1 1 calc R
H52C H 0.5843 0.4425 0.9161 0.155 Uiso 1 1 calc R
C53 C 0.5672(3) 0.4761(3) 0.93216(10) 0.071(3) Uani 1 1 d .
C54 C 0.4598(3) 0.5876(3) 0.94128(9) 0.064(3) Uani 1 1 d .
H54A H 0.4558 0.5940 0.9321 0.096 Uiso 1 1 calc R
H54B H 0.4642 0.6109 0.9463 0.096 Uiso 1 1 calc R
H54C H 0.4373 0.5746 0.9447 0.096 Uiso 1 1 calc R
C55 C 0.4941(3) 0.5617(2) 0.94250(8) 0.048(2) Uani 1 1 d .
N1 N 0.5877(3) 0.4717(3) 0.97254(8) 0.071(2) Uani 1 1 d .
O1 O 0.53915(19) 0.54345(19) 0.97742(6) 0.0616(17) Uani 1 1 d U
O2 O 0.4749(2) 0.5416(2) 0.98044(6) 0.0676(18) Uani 1 1 d .
O3 O 0.49553(17) 0.53846(18) 0.95213(5) 0.0555(16) Uani 1 1 d .
O4 O 0.52026(17) 0.56469(17) 0.93408(5) 0.0513(15) Uani 1 1 d .
O5 O 0.4239(2) 0.4777(2) 0.98332(6) 0.075(2) Uani 1 1 d .
O6 O 0.3655(2) 0.4766(2) 0.97385(7) 0.087(2) Uani 1 1 d .
O7 O 0.3560(2) 0.4527(2) 0.94659(7) 0.077(2) Uani 1 1 d .
O8 O 0.3174(2) 0.4760(2) 0.93071(7) 0.074(2) Uani 1 1 d .
O9 O 0.39358(17) 0.51421(18) 0.93152(6) 0.0588(16) Uani 1 1 d .
O10 O 0.41981(17) 0.53830(18) 0.91298(5) 0.0576(16) Uani 1 1 d .
O11 O 0.3539(2) 0.5950(2) 0.92985(7) 0.078(2) Uani 1 1 d .
O12 O 0.37080(18) 0.60952(18) 0.90876(7) 0.0667(18) Uani 1 1 d .
O13 O 0.33304(19) 0.58480(19) 0.88388(6) 0.0667(18) Uani 1 1 d .
O14 O 0.3653(2) 0.56591(19) 0.86586(6) 0.0626(17) Uani 1 1 d .
O15 O 0.41098(19) 0.48975(18) 0.86514(6) 0.0680(18) Uani 1 1 d .
O16 O 0.4046(2) 0.5093(2) 0.84411(6) 0.083(2) Uani 1 1 d .
O17 O 0.44756(19) 0.56495(17) 0.86392(5) 0.0568(16) Uani 1 1 d .
O18 O 0.48982(17) 0.58426(17) 0.87923(5) 0.0541(15) Uani 1 1 d .
O19 O 0.55162(19) 0.61953(18) 0.89454(5) 0.0555(16) Uani 1 1 d .
O20 O 0.60329(17) 0.64899(16) 0.90325(5) 0.0514(15) Uani 1 1 d .
O21 O 0.60414(19) 0.68391(18) 0.92880(5) 0.0595(16) Uani 1 1 d .
O22 O 0.45165(19) 0.5885(2) 0.82943(6) 0.0675(18) Uani 1 1 d .
O23 O 0.65554(16) 0.61262(19) 0.92119(5) 0.0526(15) Uani 1 1 d .
O24 O 0.64770(17) 0.55569(19) 0.93131(6) 0.0600(17) Uani 1 1 d .
O25 O 0.58053(18) 0.50676(18) 0.92738(6) 0.0571(16) Uani 1 1 d .
O26 O 0.55337(19) 0.47091(18) 0.94340(6) 0.0662(18) Uani 1 1 d .
O27 O 0.49982(19) 0.4730(2) 0.96880(6) 0.0663(18) Uani 1 1 d .
O28 O 0.43046(19) 0.4719(2) 0.95487(6) 0.0660(18) Uani 1 1 d .
O29 O 0.41252(18) 0.53625(19) 0.96211(6) 0.0648(18) Uani 1 1 d .
O30 O 0.33925(19) 0.5299(2) 0.95163(6) 0.076(2) Uani 1 1 d .
O31 O 0.32829(19) 0.5412(2) 0.90930(6) 0.0717(19) Uani 1 1 d .
O32 O 0.37568(17) 0.51356(17) 0.88901(6) 0.0603(17) Uani 1 1 d U
O33 O 0.45932(17) 0.51150(17) 0.88770(5) 0.0532(15) Uani 1 1 d .
O34 O 0.51392(16) 0.54553(16) 0.90454(5) 0.0507(15) Uani 1 1 d .
O35 O 0.47397(15) 0.60507(16) 0.90755(5) 0.0462(14) Uani 1 1 d .
O36 O 0.53310(17) 0.64276(16) 0.92120(5) 0.0516(15) Uani 1 1 d .
O37 O 0.59061(16) 0.61245(17) 0.94011(5) 0.0523(15) Uani 1 1 d .
O38 O 0.59167(18) 0.54150(18) 0.95249(5) 0.0619(17) Uani 1 1 d .
O39 O 0.41557(16) 0.57336(16) 0.88932(5) 0.0505(15) Uani 1 1 d .
O40 O 0.57827(16) 0.58273(17) 0.91785(5) 0.0521(15) Uani 1 1 d .
O41 O 0.27507(15) 0.5558(3) 0.93357(9) 0.116(3) Uani 1 1 d D
Na Na 0.40441(11) 0.57490(10) 0.84560(3) 0.0636(10) Uani 1 1 d .
Mn1 Mn 0.54666(4) 0.50696(4) 0.960300(13) 0.0610(4) Uani 1 1 d .
Mn2 Mn 0.45630(4) 0.50453(5) 0.967566(13) 0.0620(4) Uani 1 1 d .
Mn3 Mn 0.38091(4) 0.49700(5) 0.954180(14) 0.0663(5) Uani 1 1 d .
Mn4 Mn 0.33415(4) 0.53734(5) 0.930322(14) 0.0680(5) Uani 1 1 d D
Mn5 Mn 0.37033(4) 0.55986(4) 0.899464(14) 0.0610(4) Uani 1 1 d .
Mn6 Mn 0.41193(4) 0.53503(4) 0.875976(13) 0.0567(4) Uani 1 1 d .
Mn7 Mn 0.46395(4) 0.55864(4) 0.896991(12) 0.0513(4) Uani 1 1 d .
Mn8 Mn 0.52632(4) 0.59454(4) 0.912907(12) 0.0489(4) Uani 1 1 d .
Mn9 Mn 0.59582(4) 0.63290(4) 0.922019(12) 0.0504(4) Uani 1 1 d .
Mn10 Mn 0.58587(4) 0.55909(4) 0.934899(12) 0.0524(4) Uani 1 1 d .
O42 O 0.2985(4) 0.7295(3) 0.91839(11) 0.147(4) Uani 1 1 d .
O43 O 0.2732(3) 0.6283(3) 0.89642(10) 0.127(3) Uani 1 1 d D
C56 C 0.2651(4) 0.7310(5) 0.91036(17) 0.133(6) Uani 1 1 d .
H56A H 0.2707 0.7444 0.9021 0.159 Uiso 1 1 calc R
H56B H 0.2446 0.7447 0.9149 0.159 Uiso 1 1 calc R
C57 C 0.2531(5) 0.6899(5) 0.90757(16) 0.120(5) Uani 1 1 d .
H57 H 0.2525 0.6760 0.9161 0.144 Uiso 1 1 calc R
C58 C 0.2834(4) 0.6694(4) 0.89846(13) 0.103(4) Uani 1 1 d D
H58A H 0.2845 0.6824 0.8899 0.124 Uiso 1 1 calc R
H58B H 0.3089 0.6710 0.9025 0.124 Uiso 1 1 calc R
C59 C 0.2118(6) 0.6881(7) 0.9015(2) 0.218(10) Uani 1 1 d U
H59A H 0.1929 0.6905 0.9085 0.328 Uiso 1 1 calc R
H59B H 0.2083 0.6637 0.8970 0.328 Uiso 1 1 calc R
H59C H 0.2086 0.7088 0.8952 0.328 Uiso 1 1 calc R
O44A O 0.6695(4) 0.4814(4) 0.93853(13) 0.115(4) Uani 0.70 1 d PU
O44B O 0.6705(6) 0.4591(7) 0.9298(3) 0.097(8) Uani 0.30 1 d PDU
O45 O 0.7293(5) 0.4756(6) 0.95418(19) 0.135(7) Uani 0.50 1 d PU
O46 O 0.7363(4) 0.4087(4) 0.91589(14) 0.113(5) Uani 0.60 1 d PD
O47 O 0.7254(8) 0.6586(8) 0.9479(3) 0.156(10) Uani 0.40 1 d PU

loop_
_atom_site_aniso_label
_atom_site_aniso_U_11
_atom_site_aniso_U_22
_atom_site_aniso_U_33
_atom_site_aniso_U_23
_atom_site_aniso_U_13
_atom_site_aniso_U_12
C1 0.099(9) 0.108(9) 0.050(7) 0.031(7) -0.016(6) -0.008(7)
C2 0.154(15) 0.156(14) 0.051(8) 0.032(8) -0.015(9) 0.007(12)
C3 0.132(16) 0.24(2) 0.128(16) 0.096(16) -0.024(13) 0.013(16)
C4 0.101(12) 0.181(17) 0.20(2) 0.067(15) 0.022(12) 0.064(12)
C5 0.081(9) 0.107(10) 0.107(10) 0.026(8) 0.021(8) 0.010(8)
C6 0.083(8) 0.130(11) 0.076(8) -0.040(8) 0.010(6) -0.027(7)
C7 0.074(6) 0.085(6) 0.057(6) 0.017(5) -0.010(5) -0.012(5)
C8 0.074(7) 0.087(9) 0.063(7) 0.020(6) -0.007(6) -0.015(6)
C9 0.106(10) 0.069(8) 0.053(6) 0.006(5) -0.013(6) -0.013(6)
C10 0.066(8) 0.097(9) 0.060(7) 0.017(6) -0.011(5) -0.013(6)
C11 0.131(12) 0.089(10) 0.116(11) -0.002(8) -0.037(9) -0.003(8)
C12 0.120(11) 0.157(13) 0.060(7) 0.037(8) 0.018(7) -0.045(9)
C13 0.100(10) 0.093(9) 0.054(7) 0.015(6) 0.019(7) -0.040(7)
C14 0.085(9) 0.128(11) 0.074(8) -0.016(8) 0.014(7) 0.008(8)
C15 0.110(11) 0.116(11) 0.086(9) -0.031(8) -0.005(8) 0.024(9)
C16 0.091(9) 0.119(10) 0.043(6) -0.015(6) 0.018(6) -0.010(7)
C17 0.117(12) 0.156(14) 0.141(13) -0.061(11) -0.012(10) 0.041(10)
C18 0.100(10) 0.105(11) 0.122(11) 0.001(9) -0.031(8) -0.019(8)
C19 0.058(7) 0.101(10) 0.066(7) 0.025(7) -0.018(6) -0.023(6)
C20 0.073(7) 0.074(7) 0.043(5) 0.010(5) 0.009(5) -0.001(5)
C21 0.048(6) 0.064(6) 0.042(5) 0.003(5) 0.000(5) -0.014(5)
C22 0.092(9) 0.094(9) 0.074(8) -0.006(7) -0.009(6) 0.020(7)
C23 0.070(7) 0.072(8) 0.056(7) 0.002(6) -0.005(6) 0.014(6)
C24 0.077(8) 0.096(9) 0.059(7) 0.010(6) 0.005(6) -0.025(7)
C25 0.086(8) 0.099(9) 0.069(7) 0.010(7) -0.004(6) -0.044(7)
C26 0.095(8) 0.065(7) 0.054(6) 0.000(5) -0.011(6) -0.006(5)
C27 0.120(12) 0.131(12) 0.121(11) -0.015(9) -0.014(9) -0.066(9)
C28 0.092(9) 0.124(11) 0.087(9) 0.029(8) -0.028(7) 0.027(8)
C29 0.047(7) 0.084(8) 0.080(8) 0.032(7) -0.019(6) -0.012(6)
C30 0.178(14) 0.091(10) 0.064(7) -0.025(7) -0.016(8) 0.020(9)
C31 0.084(8) 0.065(7) 0.050(7) -0.001(6) -0.012(6) -0.021(6)
C32 0.086(8) 0.084(7) 0.039(5) 0.023(5) -0.006(5) -0.018(6)
C33 0.064(7) 0.073(7) 0.034(5) 0.012(5) -0.003(5) 0.012(6)
C34 0.080(7) 0.048(6) 0.045(5) 0.006(4) -0.012(5) 0.000(5)
C35 0.087(8) 0.064(7) 0.054(6) 0.007(5) 0.003(6) 0.011(6)
C36 0.061(6) 0.067(7) 0.039(5) 0.007(5) -0.007(5) 0.018(5)
C37 0.094(9) 0.082(8) 0.067(7) -0.018(6) 0.009(6) 0.017(6)
C38 0.049(6) 0.065(6) 0.046(5) 0.012(5) -0.015(4) -0.003(5)
C39 0.054(6) 0.064(6) 0.050(6) 0.009(5) -0.001(5) 0.005(5)
C40 0.060(6) 0.053(6) 0.062(6) 0.005(5) -0.001(5) 0.014(5)
C41 0.079(8) 0.060(7) 0.080(7) 0.001(6) -0.006(6) -0.005(5)
C42 0.073(7) 0.098(8) 0.027(5) 0.007(5) 0.002(5) 0.005(6)
C43 0.068(7) 0.057(6) 0.041(6) 0.019(5) 0.009(5) 0.002(5)
C44 0.106(10) 0.096(9) 0.075(8) -0.003(7) -0.001(7) -0.021(7)
C45 0.075(8) 0.067(7) 0.037(5) 0.010(5) -0.017(5) -0.012(6)
C46 0.089(9) 0.118(11) 0.108(10) 0.047(8) 0.010(8) 0.004(8)
C47 0.043(6) 0.098(9) 0.044(6) 0.011(6) 0.000(5) 0.009(6)
C48 0.095(8) 0.080(7) 0.030(5) 0.002(5) -0.007(5) -0.017(6)
C49 0.083(8) 0.092(9) 0.036(5) 0.005(5) -0.010(5) -0.026(6)
C50 0.095(8) 0.105(9) 0.034(5) 0.024(6) -0.011(5) -0.019(7)
C51 0.136(8) 0.109(7) 0.071(6) 0.020(6) -0.018(6) -0.031(6)
C52 0.177(13) 0.075(8) 0.057(7) 0.008(6) 0.027(8) 0.007(8)
C53 0.098(8) 0.062(7) 0.052(7) 0.026(6) -0.014(6) 0.003(6)
C54 0.052(6) 0.087(8) 0.053(6) 0.010(5) 0.012(5) 0.000(5)
C55 0.055(6) 0.056(6) 0.031(5) 0.017(4) 0.001(4) -0.007(5)
N1 0.073(6) 0.089(6) 0.050(5) 0.027(5) -0.013(5) -0.004(5)
O1 0.056(4) 0.092(5) 0.037(3) 0.009(3) 0.004(3) -0.009(4)
O2 0.066(5) 0.102(5) 0.034(3) -0.003(3) 0.004(3) -0.008(4)
O3 0.062(4) 0.072(4) 0.032(3) 0.011(3) 0.003(3) -0.004(3)
O4 0.056(4) 0.070(4) 0.027(3) 0.009(3) 0.006(3) -0.002(3)
O5 0.077(5) 0.092(5) 0.054(4) 0.025(4) 0.003(4) -0.028(4)
O6 0.076(5) 0.136(7) 0.048(4) 0.025(4) 0.003(4) -0.021(5)
O7 0.069(5) 0.094(5) 0.068(5) 0.025(4) -0.002(4) -0.010(4)
O8 0.068(5) 0.102(6) 0.050(4) 0.003(4) -0.009(4) -0.016(4)
O9 0.053(4) 0.079(5) 0.045(4) 0.009(3) 0.002(3) 0.000(3)
O10 0.064(4) 0.071(4) 0.037(3) 0.014(3) -0.002(3) 0.002(3)
O11 0.101(6) 0.084(5) 0.050(4) 0.001(4) 0.004(4) -0.006(4)
O12 0.066(4) 0.072(5) 0.062(4) 0.006(4) -0.001(3) 0.009(3)
O13 0.068(5) 0.084(5) 0.048(4) 0.012(4) -0.015(3) -0.003(3)
O14 0.062(4) 0.076(5) 0.050(4) 0.016(3) -0.022(3) -0.002(4)
O15 0.090(5) 0.061(4) 0.053(4) 0.004(3) -0.008(4) -0.004(4)
O16 0.138(7) 0.067(5) 0.042(4) 0.012(4) -0.027(4) -0.003(4)
O17 0.070(4) 0.063(4) 0.038(3) 0.011(3) -0.008(3) -0.011(3)
O18 0.063(4) 0.063(4) 0.037(3) 0.007(3) -0.005(3) -0.006(3)
O19 0.064(4) 0.072(4) 0.030(3) 0.007(3) -0.003(3) -0.009(3)
O20 0.057(4) 0.061(4) 0.036(3) 0.007(3) -0.004(3) 0.000(3)
O21 0.070(4) 0.067(4) 0.042(3) 0.002(3) -0.007(3) -0.004(4)
O22 0.077(5) 0.077(5) 0.049(4) 0.006(4) -0.004(3) 0.022(4)
O23 0.053(4) 0.072(4) 0.033(3) 0.016(3) 0.003(3) 0.002(3)
O24 0.049(4) 0.082(5) 0.049(4) 0.020(3) 0.008(3) 0.003(3)
O25 0.069(4) 0.060(4) 0.041(3) 0.007(3) 0.003(3) 0.008(3)
O26 0.086(5) 0.067(4) 0.045(4) 0.014(3) -0.001(3) -0.012(4)
O27 0.077(5) 0.074(5) 0.048(4) 0.013(3) -0.003(3) -0.015(4)
O28 0.077(5) 0.077(5) 0.044(4) 0.017(3) 0.000(3) -0.014(4)
O29 0.074(5) 0.085(5) 0.036(3) 0.007(3) 0.016(3) -0.015(4)
O30 0.063(5) 0.116(6) 0.048(4) -0.001(4) 0.011(3) -0.004(4)
O31 0.061(4) 0.099(5) 0.055(4) 0.010(4) -0.007(3) -0.019(4)
O32 0.063(4) 0.064(4) 0.053(4) 0.008(3) -0.008(3) -0.014(3)
O33 0.060(4) 0.064(4) 0.036(3) 0.010(3) -0.006(3) 0.003(3)
O34 0.062(4) 0.063(4) 0.027(3) 0.010(3) 0.000(3) 0.007(3)
O35 0.048(3) 0.057(4) 0.034(3) 0.006(3) -0.006(3) 0.001(3)
O36 0.066(4) 0.054(4) 0.034(3) 0.014(3) -0.002(3) -0.001(3)
O37 0.058(4) 0.068(4) 0.031(3) 0.005(3) 0.001(3) 0.002(3)
O38 0.070(4) 0.085(5) 0.030(3) 0.017(3) -0.012(3) -0.009(3)
O39 0.052(4) 0.060(4) 0.039(3) 0.009(3) -0.008(3) 0.001(3)
O40 0.055(4) 0.069(4) 0.033(3) 0.009(3) 0.001(3) -0.006(3)
O41 0.070(5) 0.158(8) 0.121(7) -0.027(6) 0.016(5) 0.017(5)
Na 0.087(3) 0.067(2) 0.0374(19) 0.0048(17) -0.0175(18) 0.007(2)
Mn1 0.0673(10) 0.0785(11) 0.0370(8) 0.0181(7) 0.0001(7) -0.0065(8)
Mn2 0.0689(10) 0.0831(11) 0.0341(7) 0.0112(7) 0.0030(7) -0.0149(8)
Mn3 0.0636(10) 0.0927(12) 0.0424(8) 0.0116(8) 0.0030(7) -0.0110(8)
Mn4 0.0598(10) 0.0912(12) 0.0529(9) 0.0059(8) 0.0023(7) -0.0011(8)
Mn5 0.0595(10) 0.0739(11) 0.0498(8) 0.0100(8) -0.0080(7) -0.0038(8)
Mn6 0.0681(10) 0.0611(9) 0.0408(8) 0.0093(7) -0.0113(7) -0.0066(7)
Mn7 0.0591(9) 0.0593(9) 0.0355(7) 0.0084(6) -0.0058(6) -0.0002(7)
Mn8 0.0557(9) 0.0588(9) 0.0323(7) 0.0093(6) -0.0025(6) -0.0004(7)
Mn9 0.0557(9) 0.0649(9) 0.0305(7) 0.0085(6) -0.0009(6) -0.0001(7)
Mn10 0.0589(9) 0.0674(10) 0.0307(7) 0.0144(6) 0.0011(6) -0.0004(7)
O42 0.152(10) 0.148(9) 0.142(9) 0.006(7) -0.020(8) -0.016(7)
O43 0.125(8) 0.106(7) 0.150(9) -0.003(6) 0.009(6) -0.029(6)
C56 0.094(11) 0.159(17) 0.145(14) 0.004(12) -0.023(10) -0.017(11)
C57 0.110(12) 0.141(14) 0.110(12) -0.012(10) -0.011(10) 0.014(11)
C58 0.099(10) 0.128(12) 0.082(9) 0.023(8) -0.025(8) -0.013(9)
C59 0.161(18) 0.34(3) 0.156(17) 0.021(19) -0.038(15) 0.063(19)
O44A 0.115(8) 0.117(8) 0.114(8) 0.021(7) 0.022(7) 0.028(7)
O44B 0.067(11) 0.112(13) 0.112(13) 0.005(10) -0.013(10) -0.001(10)
O45 0.100(10) 0.178(13) 0.128(11) -0.010(10) -0.011(9) 0.034(10)
O46 0.087(10) 0.135(13) 0.116(11) 0.006(10) 0.010(8) 0.003(8)
O47 0.128(13) 0.181(14) 0.158(14) 0.003(11) -0.026(10) 0.014(10)

loop_
_atom_type_symbol
_atom_type_description
_atom_type_scat_dispersion_real
_atom_type_scat_dispersion_imag
_atom_type_scat_source
C C 0.0033 0.0016 'International Tables Vol C Tables 4.2.6.8 and 6.1.1.4'
H H 0.0000 0.0000 'International Tables Vol C Tables 4.2.6.8 and 6.1.1.4'
N N 0.0061 0.0033 'International Tables Vol C Tables 4.2.6.8 and 6.1.1.4'
O O 0.0106 0.0060 'International Tables Vol C Tables 4.2.6.8 and 6.1.1.4'
Na Na 0.0362 0.0249 'International Tables Vol C Tables 4.2.6.8 and 6.1.1.4'
Mn Mn 0.3368 0.7283 'International Tables Vol C Tables 4.2.6.8 and 6.1.1.4'

loop_
_geom_angle_atom_site_label_1
_geom_angle_atom_site_label_2
_geom_angle_atom_site_label_3
_geom_angle
_geom_angle_site_symmetry_1
_geom_angle_site_symmetry_3
N1 C1 C2 125.0(13) . .
N1 C1 H1 117.5 . .
C2 C1 H1 117.5 . .
C3 C2 C1 121.1(15) . .
C3 C2 H2 119.4 . .
C1 C2 H2 119.4 . .
C2 C3 C4 116.5(16) . .
C2 C3 H3 121.8 . .
C4 C3 H3 121.8 . .
C5 C4 C3 120.0(15) . .
C5 C4 H4 120.0 . .
C3 C4 H4 120.0 . .
N1 C5 C4 121.3(13) . .
N1 C5 H5 119.3 . .
C4 C5 H5 119.3 . .
C7 C6 H6A 109.5 . .
C7 C6 H6B 109.5 . .
H6A C6 H6B 109.5 . .
C7 C6 H6C 109.5 . .
H6A C6 H6C 109.5 . .
H6B C6 H6C 109.5 . .
O1 C7 O2 126.0(10) . .
O1 C7 C6 119.5(10) . .
O2 C7 C6 114.5(10) . .
O27 C8 C9 113.9(8) . .
O27 C8 H8A 108.8 . .
C9 C8 H8A 108.8 . .
O27 C8 H8B 108.8 . .
C9 C8 H8B 108.8 . .
H8A C8 H8B 107.7 . .
C8 C9 C10 113.0(9) . .
C8 C9 C11 107.1(9) . .
C10 C9 C11 111.5(10) . .
C8 C9 H9 108.4 . .
C10 C9 H9 108.4 . .
C11 C9 H9 108.4 . .
O28 C10 C9 110.6(8) . .
O28 C10 H10A 109.5 . .
C9 C10 H10A 109.5 . .
O28 C10 H10B 109.5 . .
C9 C10 H10B 109.5 . .
H10A C10 H10B 108.1 . .
C9 C11 H11A 109.5 . .
C9 C11 H11B 109.5 . .
H11A C11 H11B 109.5 . .
C9 C11 H11C 109.5 . .
H11A C11 H11C 109.5 . .
H11B C11 H11C 109.5 . .
C13 C12 H12A 109.5 . .
C13 C12 H12B 109.5 . .
H12A C12 H12B 109.5 . .
C13 C12 H12C 109.5 . .
H12A C12 H12C 109.5 . .
H12B C12 H12C 109.5 . .
O5 C13 O6 126.3(10) . .
O5 C13 C12 118.4(12) . .
O6 C13 C12 115.3(11) . .
O30 C14 C15 114.1(10) . .
O30 C14 H14A 108.7 . .
C15 C14 H14A 108.7 . .
O30 C14 H14B 108.7 . .
C15 C14 H14B 108.7 . .
H14A C14 H14B 107.6 . .
C14 C15 C16 113.0(12) . .
C14 C15 C17 110.4(11) . .
C16 C15 C17 108.2(10) . .
C14 C15 H15 108.4 . .
C16 C15 H15 108.4 . .
C17 C15 H15 108.4 . .
O29 C16 C15 110.0(8) . .
O29 C16 H16A 109.7 . .
C15 C16 H16A 109.7 . .
O29 C16 H16B 109.7 . .
C15 C16 H16B 109.7 . .
H16A C16 H16B 108.2 . .
C15 C17 H17A 109.5 . .
C15 C17 H17B 109.5 . .
H17A C17 H17B 109.5 . .
C15 C17 H17C 109.5 . .
H17A C17 H17C 109.5 . .
H17B C17 H17C 109.5 . .
C19 C18 H18A 109.5 . .
C19 C18 H18B 109.5 . .
H18A C18 H18B 109.5 . .
C19 C18 H18C 109.5 . .
H18A C18 H18C 109.5 . .
H18B C18 H18C 109.5 . .
O8 C19 O7 128.1(11) . .
O8 C19 C18 120.2(10) . .
O7 C19 C18 111.7(10) . .
C21 C20 H20A 109.5 . .
C21 C20 H20B 109.5 . .
H20A C20 H20B 109.5 . .
C21 C20 H20C 109.5 . .
H20A C20 H20C 109.5 . .
H20B C20 H20C 109.5 . .
O10 C21 O9 123.6(9) . .
O10 C21 C20 117.0(8) . .
O9 C21 C20 119.4(8) . .
C23 C22 H22A 109.5 . .
C23 C22 H22B 109.5 . .
H22A C22 H22B 109.5 . .
C23 C22 H22C 109.5 . .
H22A C22 H22C 109.5 . .
H22B C22 H22C 109.5 . .
O11 C23 O12 128.3(10) . .
O11 C23 C22 117.9(10) . .
O12 C23 C22 113.8(10) . .
O31 C24 C25 111.3(9) . .
O31 C24 H24A 109.4 . .
C25 C24 H24A 109.4 . .
O31 C24 H24B 109.4 . .
C25 C24 H24B 109.4 . .
H24A C24 H24B 108.0 . .
C24 C25 C26 111.9(9) . .
C24 C25 C27 108.9(11) . .
C26 C25 C27 109.4(9) . .
C24 C25 H25 108.9 . .
C26 C25 H25 108.9 . .
C27 C25 H25 108.9 . .
O32 C26 C25 109.8(8) . .
O32 C26 H26A 109.7 . .
C25 C26 H26A 109.7 . .
O32 C26 H26B 109.7 . .
C25 C26 H26B 109.7 . .
H26A C26 H26B 108.2 . .
C25 C27 H27A 109.5 . .
C25 C27 H27B 109.5 . .
H27A C27 H27B 109.5 . .
C25 C27 H27C 109.5 . .
H27A C27 H27C 109.5 . .
H27B C27 H27C 109.5 . .
C29 C28 H28A 109.5 . .
C29 C28 H28B 109.5 . .
H28A C28 H28B 109.5 . .
C29 C28 H28C 109.5 . .
H28A C28 H28C 109.5 . .
H28B C28 H28C 109.5 . .
O13 C29 O14 123.8(9) . .
O13 C29 C28 118.3(11) . .
O14 C29 C28 117.8(11) . .
C31 C30 H30A 109.5 . .
C31 C30 H30B 109.5 . .
H30A C30 H30B 109.5 . .
C31 C30 H30C 109.5 . .
H30A C30 H30C 109.5 . .
H30B C30 H30C 109.5 . .
O16 C31 O15 126.8(10) . .
O16 C31 C30 122.0(10) . .
O15 C31 C30 111.2(9) . .
C33 C32 H32A 109.5 . .
C33 C32 H32B 109.5 . .
H32A C32 H32B 109.5 . .
C33 C32 H32C 109.5 . .
H32A C32 H32C 109.5 . .
H32B C32 H32C 109.5 . .
O18 C33 O17 124.5(8) . .
O18 C33 C32 119.5(9) . .
O17 C33 C32 115.9(8) . .
O33 C34 C35 112.8(7) . .
O33 C34 H34A 109.0 . .
C35 C34 H34A 109.0 . .
O33 C34 H34B 109.0 . .
C35 C34 H34B 109.0 . .
H34A C34 H34B 107.8 . .
C34 C35 C36 115.0(8) . .
C34 C35 C37 109.7(8) . .
C36 C35 C37 106.7(8) . .
C34 C35 H35 108.4 . .
C36 C35 H35 108.4 . .
C37 C35 H35 108.4 . .
O34 C36 C35 109.5(8) . .
O34 C36 H36A 109.8 . .
C35 C36 H36A 109.8 . .
O34 C36 H36B 109.8 . .
C35 C36 H36B 109.8 . .
H36A C36 H36B 108.2 . .
C35 C37 H37A 109.5 . .
C35 C37 H37B 109.5 . .
H37A C37 H37B 109.5 . .
C35 C37 H37C 109.5 . .
H37A C37 H37C 109.5 . .
H37B C37 H37C 109.5 . .
O35 C38 C39 111.6(7) . .
O35 C38 H38A 109.3 . .
C39 C38 H38A 109.3 . .
O35 C38 H38B 109.3 . .
C39 C38 H38B 109.3 . .
H38A C38 H38B 108.0 . .
C38 C39 C40 113.4(8) . .
C38 C39 C41 109.3(7) . .
C40 C39 C41 108.0(8) . .
C38 C39 H39 108.7 . .
C40 C39 H39 108.7 . .
C41 C39 H39 108.7 . .
O36 C40 C39 111.7(7) . .
O36 C40 H40A 109.3 . .
C39 C40 H40A 109.3 . .
O36 C40 H40B 109.3 . .
C39 C40 H40B 109.3 . .
H40A C40 H40B 107.9 . .
C39 C41 H41A 109.5 . .
C39 C41 H41B 109.5 . .
H41A C41 H41B 109.5 . .
C39 C41 H41C 109.5 . .
H41A C41 H41C 109.5 . .
H41B C41 H41C 109.5 . .
C43 C42 H42A 109.5 . .
C43 C42 H42B 109.5 . .
H42A C42 H42B 109.5 . .
C43 C42 H42C 109.5 . .
H42A C42 H42C 109.5 . .
H42B C42 H42C 109.5 . .
O19 C43 O20 126.1(8) . .
O19 C43 C42 117.3(9) . .
O20 C43 C42 116.5(9) . .
C45 C44 H44A 109.5 . .
C45 C44 H44B 109.5 . .
H44A C44 H44B 109.5 . .
C45 C44 H44C 109.5 . .
H44A C44 H44C 109.5 . .
H44B C44 H44C 109.5 . .
O22 C45 O21 125.9(10) 28_657 .
O22 C45 C44 121.3(10) 28_657 .
O21 C45 C44 112.7(10) . .
C47 C46 H46A 109.5 . .
C47 C46 H46B 109.5 . .
H46A C46 H46B 109.5 . .
C47 C46 H46C 109.5 . .
H46A C46 H46C 109.5 . .
H46B C46 H46C 109.5 . .
O24 C47 O23 124.4(9) . .
O24 C47 C46 117.5(10) . .
O23 C47 C46 118.1(10) . .
O37 C48 C49 111.4(8) . .
O37 C48 H48A 109.4 . .
C49 C48 H48A 109.3 . .
O37 C48 H48B 109.4 . .
C49 C48 H48B 109.4 . .
H48A C48 H48B 108.0 . .
C48 C49 C51 110.2(9) . .
C48 C49 C50 110.8(8) . .
C51 C49 C50 108.4(9) . .
C48 C49 H49 109.2 . .
C51 C49 H49 109.2 . .
C50 C49 H49 109.2 . .
O38 C50 C49 111.8(8) . .
O38 C50 H50A 109.3 . .
C49 C50 H50A 109.3 . .
O38 C50 H50B 109.3 . .
C49 C50 H50B 109.3 . .
H50A C50 H50B 107.9 . .
C49 C51 H51A 109.5 . .
C49 C51 H51B 109.5 . .
H51A C51 H51B 109.5 . .
C49 C51 H51C 109.5 . .
H51A C51 H51C 109.5 . .
H51B C51 H51C 109.5 . .
C53 C52 H52A 109.5 . .
C53 C52 H52B 109.5 . .
H52A C52 H52B 109.5 . .
C53 C52 H52C 109.5 . .
H52A C52 H52C 109.5 . .
H52B C52 H52C 109.5 . .
O26 C53 O25 127.9(10) . .
O26 C53 C52 114.8(9) . .
O25 C53 C52 117.1(9) . .
C55 C54 H54A 109.5 . .
C55 C54 H54B 109.5 . .
H54A C54 H54B 109.5 . .
C55 C54 H54C 109.5 . .
H54A C54 H54C 109.5 . .
H54B C54 H54C 109.5 . .
O4 C55 O3 123.2(8) . .
O4 C55 C54 118.2(7) . .
O3 C55 C54 118.5(8) . .
C1 N1 C5 116.0(10) . .
C1 N1 Mn1 122.3(8) . .
C5 N1 Mn1 121.6(8) . .
C7 O1 Mn1 130.2(7) . .
C7 O2 Mn2 130.7(7) . .
C55 O3 Mn1 128.7(6) . .
C55 O3 Mn2 142.8(6) . .
Mn1 O3 Mn2 88.3(2) . .
C55 O4 Mn10 133.9(5) . .
C55 O4 Mn8 135.3(5) . .
Mn10 O4 Mn8 88.9(2) . .
C13 O5 Mn2 126.9(7) . .
C13 O6 Mn3 125.3(7) . .
C19 O7 Mn3 130.2(7) . .
C19 O8 Mn4 128.7(7) . .
C21 O9 Mn4 128.8(6) . .
C21 O9 Mn3 142.4(6) . .
Mn4 O9 Mn3 88.4(2) . .
C21 O10 Mn5 132.4(6) . .
C21 O10 Mn7 136.1(6) . .
Mn5 O10 Mn7 89.0(2) . .
C23 O11 Mn4 134.3(7) . .
C23 O12 Mn5 129.8(7) . .
C29 O13 Mn5 128.2(7) . .
C29 O14 Mn6 125.5(6) . .
C29 O14 Na 136.3(6) . .
Mn6 O14 Na 92.4(3) . .
C31 O15 Mn6 131.8(6) . .
C31 O16 Na 131.4(7) . .
C33 O17 Mn6 125.3(5) . .
C33 O17 Na 130.1(5) . .
Mn6 O17 Na 98.9(3) . .
C33 O18 Mn7 127.6(6) . .
C43 O19 Mn8 127.4(6) . .
C43 O20 Mn9 124.2(6) . .
C43 O20 Na 131.0(6) . 28_657
Mn9 O20 Na 96.1(2) . 28_657
C45 O21 Mn9 130.5(7) . .
C45 O22 Na 132.1(6) 19_577 .
C47 O23 Mn9 126.3(6) . .
C47 O23 Na 132.7(6) . 28_657
Mn9 O23 Na 95.9(2) . 28_657
C47 O24 Mn10 126.0(6) . .
C53 O25 Mn10 131.7(7) . .
C53 O26 Mn1 133.4(7) . .
C8 O27 Mn2 121.6(6) . .
C8 O27 Mn1 122.4(6) . .
Mn2 O27 Mn1 105.0(3) . .
C10 O28 Mn2 124.9(6) . .
C10 O28 Mn3 122.5(6) . .
Mn2 O28 Mn3 100.0(3) . .
C16 O29 Mn3 125.5(6) . .
C16 O29 Mn2 121.8(6) . .
Mn3 O29 Mn2 99.3(3) . .
C14 O30 Mn3 121.7(7) . .
C14 O30 Mn4 122.1(7) . .
Mn3 O30 Mn4 105.8(3) . .
C24 O31 Mn5 120.2(6) . .
C24 O31 Mn4 116.5(6) . .
Mn5 O31 Mn4 118.2(3) . .
C26 O32 Mn5 124.6(6) . .
C26 O32 Mn6 123.4(5) . .
Mn5 O32 Mn6 96.4(3) . .
C34 O33 Mn7 122.3(5) . .
C34 O33 Mn6 123.2(5) . .
Mn7 O33 Mn6 90.5(2) . .
C36 O34 Mn8 121.1(5) . .
C36 O34 Mn7 121.6(5) . .
Mn8 O34 Mn7 99.3(3) . .
C38 O35 Mn8 121.0(5) . .
C38 O35 Mn7 122.1(5) . .
Mn8 O35 Mn7 99.4(2) . .
C40 O36 Mn8 121.9(5) . .
C40 O36 Mn9 122.3(5) . .
Mn8 O36 Mn9 90.1(2) . .
C48 O37 Mn10 125.3(6) . .
C48 O37 Mn9 121.7(5) . .
Mn10 O37 Mn9 95.8(2) . .
C50 O38 Mn10 120.3(5) . .
C50 O38 Mn1 119.3(5) . .
Mn10 O38 Mn1 117.0(3) . .
Mn6 O39 Mn7 99.1(3) . .
Mn6 O39 Mn5 98.7(3) . .
Mn7 O39 Mn5 115.7(3) . .
Mn9 O40 Mn8 99.5(3) . .
Mn9 O40 Mn10 98.6(2) . .
Mn8 O40 Mn10 117.0(3) . .
O16 Na O23 104.2(3) . 19_577
O16 Na O22 98.8(3) . .
O23 Na O22 82.6(2) 19_577 .
O16 Na O17 84.6(2) . .
O23 Na O17 171.2(3) 19_577 .
O22 Na O17 97.3(3) . .
O16 Na O14 86.0(3) . .
O23 Na O14 107.2(3) 19_577 .
O22 Na O14 167.8(3) . .
O17 Na O14 71.8(2) . .
O16 Na O20 175.7(3) . 19_577
O23 Na O20 72.4(2) 19_577 19_577
O22 Na O20 83.4(2) . 19_577
O17 Na O20 98.9(2) . 19_577
O14 Na O20 92.6(2) . 19_577
O16 Na Mn9 141.5(2) . 19_577
O23 Na Mn9 40.43(16) 19_577 19_577
O22 Na Mn9 67.94(18) . 19_577
O17 Na Mn9 131.5(2) . 19_577
O14 Na Mn9 114.8(2) . 19_577
O20 Na Mn9 36.12(13) 19_577 19_577
O16 Na Mn6 69.52(18) . .
O23 Na Mn6 145.9(2) 19_577 .
O22 Na Mn6 131.0(2) . .
O17 Na Mn6 36.31(15) . .
O14 Na Mn6 40.51(16) . .
O20 Na Mn6 111.86(17) 19_577 .
Mn9 Na Mn6 146.52(12) 19_577 .
O38 Mn1 O26 87.4(2) . .
O38 Mn1 O1 93.1(2) . .
O26 Mn1 O1 179.4(3) . .
O38 Mn1 O27 178.1(3) . .
O26 Mn1 O27 94.5(3) . .
O1 Mn1 O27 85.0(2) . .
O38 Mn1 O3 99.8(2) . .
O26 Mn1 O3 94.5(2) . .
O1 Mn1 O3 85.0(2) . .
O27 Mn1 O3 79.6(2) . .
O38 Mn1 N1 92.6(3) . .
O26 Mn1 N1 92.9(3) . .
O1 Mn1 N1 87.5(3) . .
O27 Mn1 N1 87.8(3) . .
O3 Mn1 N1 165.8(3) . .
O38 Mn1 Mn2 144.71(18) . .
O26 Mn1 Mn2 105.88(19) . .
O1 Mn1 Mn2 73.48(18) . .
O27 Mn1 Mn2 34.11(18) . .
O3 Mn1 Mn2 47.61(15) . .
N1 Mn1 Mn2 118.6(2) . .
O27 Mn2 O28 94.3(3) . .
O27 Mn2 O2 94.3(3) . .
O28 Mn2 O2 171.3(3) . .
O27 Mn2 O29 167.5(3) . .
O28 Mn2 O29 77.4(3) . .
O2 Mn2 O29 94.3(3) . .
O27 Mn2 O5 96.8(3) . .
O28 Mn2 O5 89.6(3) . .
O2 Mn2 O5 88.1(3) . .
O29 Mn2 O5 92.6(3) . .
O27 Mn2 O3 82.6(2) . .
O28 Mn2 O3 97.0(2) . .
O2 Mn2 O3 85.4(2) . .
O29 Mn2 O3 89.0(2) . .
O5 Mn2 O3 173.4(3) . .
O27 Mn2 Mn3 133.9(2) . .
O28 Mn2 Mn3 40.0(2) . .
O2 Mn2 Mn3 131.3(2) . .
O29 Mn2 Mn3 39.94(19) . .
O5 Mn2 Mn3 80.6(2) . .
O3 Mn2 Mn3 104.54(15) . .
O27 Mn2 Mn1 40.9(2) . .
O28 Mn2 Mn1 108.5(2) . .
O2 Mn2 Mn1 79.1(2) . .
O29 Mn2 Mn1 132.66(18) . .
O5 Mn2 Mn1 133.3(2) . .
O3 Mn2 Mn1 44.06(15) . .
Mn3 Mn2 Mn1 139.46(6) . .
O30 Mn3 O29 93.8(3) . .
O30 Mn3 O7 95.0(3) . .
O29 Mn3 O7 171.3(3) . .
O30 Mn3 O28 167.2(3) . .
O29 Mn3 O28 78.2(3) . .
O7 Mn3 O28 93.1(3) . .
O30 Mn3 O6 97.7(3) . .
O29 Mn3 O6 89.5(3) . .
O7 Mn3 O6 89.6(3) . .
O28 Mn3 O6 92.3(3) . .
O30 Mn3 O9 81.8(2) . .
O29 Mn3 O9 96.6(2) . .
O7 Mn3 O9 84.4(2) . .
O28 Mn3 O9 89.1(2) . .
O6 Mn3 O9 173.9(3) . .
O30 Mn3 Mn2 134.1(2) . .
O29 Mn3 Mn2 40.7(2) . .
O7 Mn3 Mn2 130.6(2) . .
O28 Mn3 Mn2 40.0(2) . .
O6 Mn3 Mn2 80.2(2) . .
O9 Mn3 Mn2 104.51(15) . .
O30 Mn3 Mn4 40.42(19) . .
O29 Mn3 Mn4 106.9(2) . .
O7 Mn3 Mn4 79.8(2) . .
O28 Mn3 Mn4 132.24(18) . .
O6 Mn3 Mn4 134.3(2) . .
O9 Mn3 Mn4 43.44(15) . .
Mn2 Mn3 Mn4 138.45(7) . .
O11 Mn4 O31 87.1(3) . .
O11 Mn4 O30 96.2(3) . .
O31 Mn4 O30 176.7(3) . .
O11 Mn4 O41 91.7(3) . .
O31 Mn4 O41 92.4(3) . .
O30 Mn4 O41 87.8(3) . .
O11 Mn4 O8 176.3(3) . .
O31 Mn4 O8 93.0(3) . .
O30 Mn4 O8 83.7(3) . .
O41 Mn4 O8 91.9(3) . .
O11 Mn4 O9 92.4(3) . .
O31 Mn4 O9 99.5(2) . .
O30 Mn4 O9 80.1(2) . .
O41 Mn4 O9 167.6(3) . .
O8 Mn4 O9 83.9(3) . .
O11 Mn4 Mn3 105.4(2) . .
O31 Mn4 Mn3 144.8(2) . .
O30 Mn4 Mn3 33.75(19) . .
O41 Mn4 Mn3 119.4(3) . .
O8 Mn4 Mn3 72.53(19) . .
O9 Mn4 Mn3 48.20(15) . .
O31 Mn5 O32 94.4(3) . .
O31 Mn5 O39 173.8(3) . .
O32 Mn5 O39 80.5(3) . .
O31 Mn5 O12 93.3(3) . .
O32 Mn5 O12 172.4(3) . .
O39 Mn5 O12 91.9(3) . .
O31 Mn5 O13 93.2(3) . .
O32 Mn5 O13 89.6(3) . .
O39 Mn5 O13 90.2(2) . .
O12 Mn5 O13 90.1(3) . .
O31 Mn5 O10 98.8(3) . .
O32 Mn5 O10 88.9(2) . .
O39 Mn5 O10 77.7(2) . .
O12 Mn5 O10 89.8(2) . .
O13 Mn5 O10 168.0(2) . .
O31 Mn5 Mn6 135.6(2) . .
O32 Mn5 Mn6 42.27(18) . .
O39 Mn5 Mn6 40.19(17) . .
O12 Mn5 Mn6 130.3(2) . .
O13 Mn5 Mn6 80.04(19) . .
O10 Mn5 Mn6 90.92(15) . .
O39 Mn6 O15 169.1(3) . .
O39 Mn6 O32 80.4(2) . .
O15 Mn6 O32 93.4(3) . .
O39 Mn6 O17 91.5(2) . .
O15 Mn6 O17 95.1(3) . .
O32 Mn6 O17 171.2(3) . .
O39 Mn6 O33 80.1(2) . .
O15 Mn6 O33 90.9(3) . .
O32 Mn6 O33 88.7(2) . .
O17 Mn6 O33 93.3(2) . .
O39 Mn6 O14 92.1(2) . .
O15 Mn6 O14 97.0(3) . .
O32 Mn6 O14 91.4(3) . .
O17 Mn6 O14 85.4(3) . .
O33 Mn6 O14 172.0(3) . .
O39 Mn6 Mn7 40.73(17) . .
O15 Mn6 Mn7 131.3(2) . .
O32 Mn6 Mn7 90.95(18) . .
O17 Mn6 Mn7 85.07(18) . .
O33 Mn6 Mn7 40.68(16) . .
O14 Mn6 Mn7 131.36(19) . .
O39 Mn6 Mn5 41.08(17) . .
O15 Mn6 Mn5 134.5(2) . .
O32 Mn6 Mn5 41.34(18) . .
O17 Mn6 Mn5 129.96(19) . .
O33 Mn6 Mn5 92.48(16) . .
O14 Mn6 Mn5 82.4(2) . .
Mn7 Mn6 Mn5 68.26(5) . .
O39 Mn6 Na 111.25(18) . .
O15 Mn6 Na 79.4(2) . .
O32 Mn6 Na 135.5(2) . .
O17 Mn6 Na 44.75(19) . .
O33 Mn6 Na 134.74(17) . .
O14 Mn6 Na 47.1(2) . .
Mn7 Mn6 Na 126.58(8) . .
Mn5 Mn6 Na 125.51(8) . .
O33 Mn7 O39 87.5(2) . .
O33 Mn7 O34 93.9(2) . .
O39 Mn7 O34 177.8(3) . .
O33 Mn7 O35 173.5(2) . .
O39 Mn7 O35 98.9(2) . .
O34 Mn7 O35 79.7(2) . .
O33 Mn7 O18 88.9(2) . .
O39 Mn7 O18 85.5(2) . .
O34 Mn7 O18 92.8(2) . .
O35 Mn7 O18 92.2(2) . .
O33 Mn7 O10 91.4(2) . .
O39 Mn7 O10 77.6(2) . .
O34 Mn7 O10 104.1(2) . .
O35 Mn7 O10 89.4(2) . .
O18 Mn7 O10 163.0(2) . .
O33 Mn7 Mn6 48.81(17) . .
O39 Mn7 Mn6 40.19(17) . .
O34 Mn7 Mn6 140.65(18) . .
O35 Mn7 Mn6 137.59(16) . .
O18 Mn7 Mn6 76.83(16) . .
O10 Mn7 Mn6 90.64(15) . .
O33 Mn7 Mn8 133.82(19) . .
O39 Mn7 Mn8 138.13(18) . .
O34 Mn7 Mn8 40.32(17) . .
O35 Mn7 Mn8 39.91(16) . .
O18 Mn7 Mn8 88.47(16) . .
O10 Mn7 Mn8 103.40(15) . .
Mn6 Mn7 Mn8 165.21(6) . .
O36 Mn8 O40 87.5(3) . .
O36 Mn8 O35 94.2(2) . .
O40 Mn8 O35 178.2(3) . .
O36 Mn8 O34 174.4(3) . .
O40 Mn8 O34 97.7(2) . .
O35 Mn8 O34 80.6(2) . .
O36 Mn8 O19 88.5(2) . .
O40 Mn8 O19 85.9(2) . .
O35 Mn8 O19 93.7(2) . .
O34 Mn8 O19 93.8(2) . .
O36 Mn8 O4 90.0(2) . .
O40 Mn8 O4 75.9(2) . .
O35 Mn8 O4 104.5(2) . .
O34 Mn8 O4 89.4(2) . .
O19 Mn8 O4 161.8(2) . .
O36 Mn8 Mn9 49.40(18) . .
O40 Mn8 Mn9 39.98(18) . .
O35 Mn8 Mn9 141.57(18) . .
O34 Mn8 Mn9 136.17(18) . .
O19 Mn8 Mn9 75.96(17) . .
O4 Mn8 Mn9 89.37(15) . .
O36 Mn8 Mn7 134.68(19) . .
O40 Mn8 Mn7 137.52(19) . .
O35 Mn8 Mn7 40.70(17) . .
O34 Mn8 Mn7 40.34(17) . .
O19 Mn8 Mn7 90.05(17) . .
O4 Mn8 Mn7 103.76(15) . .
Mn9 Mn8 Mn7 165.69(6) . .
O40 Mn9 O21 167.5(3) . .
O40 Mn9 O37 81.0(2) . .
O21 Mn9 O37 90.9(2) . .
O40 Mn9 O20 95.1(2) . .
O21 Mn9 O20 93.5(2) . .
O37 Mn9 O20 174.7(2) . .
O40 Mn9 O23 90.0(2) . .
O21 Mn9 O23 99.7(3) . .
O37 Mn9 O23 90.4(2) . .
O20 Mn9 O23 86.0(2) . .
O40 Mn9 O36 79.4(2) . .
O21 Mn9 O36 91.1(3) . .
O37 Mn9 O36 90.0(2) . .
O20 Mn9 O36 92.8(2) . .
O23 Mn9 O36 169.3(2) . .
O40 Mn9 Mn10 41.10(16) . .
O21 Mn9 Mn10 132.42(18) . .
O37 Mn9 Mn10 41.64(17) . .
O20 Mn9 Mn10 133.71(18) . .
O23 Mn9 Mn10 81.11(17) . .
O36 Mn9 Mn10 92.08(15) . .
O40 Mn9 Mn8 40.56(17) . .
O21 Mn9 Mn8 131.3(2) . .
O37 Mn9 Mn8 92.97(18) . .
O20 Mn9 Mn8 86.31(18) . .
O23 Mn9 Mn8 128.78(18) . .
O36 Mn9 Mn8 40.49(15) . .
Mn10 Mn9 Mn8 68.72(5) . .
O40 Mn9 Na 110.53(18) . 28_657
O21 Mn9 Na 82.0(2) . 28_657
O37 Mn9 Na 130.29(18) . 28_657
O20 Mn9 Na 47.77(18) . 28_657
O23 Mn9 Na 43.65(16) . 28_657
O36 Mn9 Na 138.95(15) . 28_657
Mn10 Mn9 Na 122.15(8) . 28_657
Mn8 Mn9 Na 127.91(8) . 28_657
O38 Mn10 O40 173.3(3) . .
O38 Mn10 O37 92.6(3) . .
O40 Mn10 O37 81.2(2) . .
O38 Mn10 O25 94.2(3) . .
O40 Mn10 O25 92.1(2) . .
O37 Mn10 O25 173.2(2) . .
O38 Mn10 O24 91.9(3) . .
O40 Mn10 O24 90.5(2) . .
O37 Mn10 O24 90.8(3) . .
O25 Mn10 O24 88.8(3) . .
O38 Mn10 O4 99.6(2) . .
O40 Mn10 O4 78.2(2) . .
O37 Mn10 O4 90.8(2) . .
O25 Mn10 O4 88.3(2) . .
O24 Mn10 O4 168.2(2) . .
O38 Mn10 Mn9 134.1(2) . .
O40 Mn10 Mn9 40.29(18) . .
O37 Mn10 Mn9 42.56(16) . .
O25 Mn10 Mn9 130.71(18) . .
O24 Mn10 Mn9 81.71(17) . .
O4 Mn10 Mn9 91.58(15) . .
O42 C56 C57 107.4(14) . .
O42 C56 H56A 110.2 . .
C57 C56 H56A 110.2 . .
O42 C56 H56B 110.2 . .
C57 C56 H56B 110.2 . .
H56A C56 H56B 108.5 . .
C56 C57 C59 111.4(15) . .
C56 C57 C58 110.6(14) . .
C59 C57 C58 111.6(14) . .
C56 C57 H57 107.7 . .
C59 C57 H57 107.7 . .
C58 C57 H57 107.7 . .
O43 C58 C57 110.9(11) . .
O43 C58 H58A 109.5 . .
C57 C58 H58A 109.5 . .
O43 C58 H58B 109.5 . .
C57 C58 H58B 109.5 . .
H58A C58 H58B 108.0 . .
C57 C59 H59A 109.5 . .
C57 C59 H59B 109.5 . .
H59A C59 H59B 109.5 . .
C57 C59 H59C 109.5 . .
H59A C59 H59C 109.5 . .
H59B C59 H59C 109.5 . .

loop_
_geom_bond_atom_site_label_1
_geom_bond_atom_site_label_2
_geom_bond_distance
_geom_bond_site_symmetry_2
C1 N1 1.328(12) .
C1 C2 1.344(17) .
C1 H1 0.9300 .
C2 C3 1.31(2) .
C2 H2 0.9300 .
C3 C4 1.40(2) .
C3 H3 0.9300 .
C4 C5 1.397(18) .
C4 H4 0.9300 .
C5 N1 1.323(14) .
C5 H5 0.9300 .
C6 C7 1.570(15) .
C6 H6A 0.9600 .
C6 H6B 0.9600 .
C6 H6C 0.9600 .
C7 O1 1.214(12) .
C7 O2 1.299(12) .
C8 O27 1.439(12) .
C8 C9 1.515(13) .
C8 H8A 0.9700 .
C8 H8B 0.9700 .
C9 C10 1.518(14) .
C9 C11 1.577(15) .
C9 H9 0.9800 .
C10 O28 1.441(12) .
C10 H10A 0.9700 .
C10 H10B 0.9700 .
C11 H11A 0.9600 .
C11 H11B 0.9600 .
C11 H11C 0.9600 .
C12 C13 1.535(14) .
C12 H12A 0.9600 .
C12 H12B 0.9600 .
C12 H12C 0.9600 .
C13 O5 1.217(13) .
C13 O6 1.283(13) .
C14 O30 1.414(12) .
C14 C15 1.504(17) .
C14 H14A 0.9700 .
C14 H14B 0.9700 .
C15 C16 1.546(16) .
C15 C17 1.565(16) .
C15 H15 0.9800 .
C16 O29 1.421(12) .
C16 H16A 0.9700 .
C16 H16B 0.9700 .
C17 H17A 0.9600 .
C17 H17B 0.9600 .
C17 H17C 0.9600 .
C18 C19 1.533(16) .
C18 H18A 0.9600 .
C18 H18B 0.9600 .
C18 H18C 0.9600 .
C19 O8 1.186(12) .
C19 O7 1.290(12) .
C20 C21 1.530(12) .
C20 H20A 0.9600 .
C20 H20B 0.9600 .
C20 H20C 0.9600 .
C21 O10 1.264(10) .
C21 O9 1.267(10) .
C22 C23 1.526(14) .
C22 H22A 0.9600 .
C22 H22B 0.9600 .
C22 H22C 0.9600 .
C23 O11 1.222(11) .
C23 O12 1.282(11) .
C24 O31 1.410(11) .
C24 C25 1.488(15) .
C24 H24A 0.9700 .
C24 H24B 0.9700 .
C25 C26 1.555(14) .
C25 C27 1.583(14) .
C25 H25 0.9800 .
C26 O32 1.391(11) .
C26 H26A 0.9700 .
C26 H26B 0.9700 .
C27 H27A 0.9600 .
C27 H27B 0.9600 .
C27 H27C 0.9600 .
C28 C29 1.507(13) .
C28 H28A 0.9600 .
C28 H28B 0.9600 .
C28 H28C 0.9600 .
C29 O13 1.244(12) .
C29 O14 1.275(12) .
C30 C31 1.515(14) .
C30 H30A 0.9600 .
C30 H30B 0.9600 .
C30 H30C 0.9600 .
C31 O16 1.178(11) .
C31 O15 1.312(11) .
C32 C33 1.495(12) .
C32 H32A 0.9600 .
C32 H32B 0.9600 .
C32 H32C 0.9600 .
C33 O18 1.248(10) .
C33 O17 1.263(11) .
C34 O33 1.429(10) .
C34 C35 1.484(12) .
C34 H34A 0.9700 .
C34 H34B 0.9700 .
C35 C36 1.557(13) .
C35 C37 1.556(13) .
C35 H35 0.9800 .
C36 O34 1.429(10) .
C36 H36A 0.9700 .
C36 H36B 0.9700 .
C37 H37A 0.9600 .
C37 H37B 0.9600 .
C37 H37C 0.9600 .
C38 O35 1.424(9) .
C38 C39 1.521(12) .
C38 H38A 0.9700 .
C38 H38B 0.9700 .
C39 C40 1.540(12) .
C39 C41 1.549(12) .
C39 H39 0.9800 .
C40 O36 1.438(10) .
C40 H40A 0.9700 .
C40 H40B 0.9700 .
C41 H41A 0.9600 .
C41 H41B 0.9600 .
C41 H41C 0.9600 .
C42 C43 1.515(11) .
C42 H42A 0.9600 .
C42 H42B 0.9600 .
C42 H42C 0.9600 .
C43 O19 1.215(10) .
C43 O20 1.289(11) .
C44 C45 1.514(14) .
C44 H44A 0.9600 .
C44 H44B 0.9600 .
C44 H44C 0.9600 .
C45 O22 1.209(11) 28_657
C45 O21 1.296(11) .
C46 C47 1.489(14) .
C46 H46A 0.9600 .
C46 H46B 0.9600 .
C46 H46C 0.9600 .
C47 O24 1.261(11) .
C47 O23 1.259(11) .
C48 O37 1.405(10) .
C48 C49 1.513(12) .
C48 H48A 0.9700 .
C48 H48B 0.9700 .
C49 C51 1.512(14) .
C49 C50 1.528(14) .
C49 H49 0.9800 .
C50 O38 1.435(11) .
C50 H50A 0.9700 .
C50 H50B 0.9700 .
C51 H51A 0.9600 .
C51 H51B 0.9600 .
C51 H51C 0.9600 .
C52 C53 1.548(14) .
C52 H52A 0.9600 .
C52 H52B 0.9600 .
C52 H52C 0.9600 .
C53 O26 1.238(11) .
C53 O25 1.250(11) .
C54 C55 1.489(12) .
C54 H54A 0.9600 .
C54 H54B 0.9600 .
C54 H54C 0.9600 .
C55 O4 1.240(9) .
C55 O3 1.258(9) .
N1 Mn1 2.237(8) .
O1 Mn1 2.147(6) .
O2 Mn2 1.929(7) .
O3 Mn1 2.230(6) .
O3 Mn2 2.369(6) .
O4 Mn10 2.276(6) .
O4 Mn8 2.372(5) .
O5 Mn2 2.147(7) .
O6 Mn3 2.162(7) .
O7 Mn3 1.914(7) .
O8 Mn4 2.197(8) .
O9 Mn4 2.206(6) .
O9 Mn3 2.392(6) .
O10 Mn5 2.305(6) .
O10 Mn7 2.323(6) .
O11 Mn4 2.105(8) .
O12 Mn5 1.952(7) .
O13 Mn5 2.202(6) .
O14 Mn6 2.182(6) .
O14 Na 2.461(8) .
O15 Mn6 1.905(7) .
O16 Na 2.271(8) .
O17 Mn6 2.012(6) .
O17 Na 2.391(7) .
O18 Mn7 2.182(5) .
O19 Mn8 2.216(6) .
O20 Mn9 1.982(5) .
O20 Na 2.489(7) 28_657
O21 Mn9 1.910(6) .
O22 C45 1.209(11) 19_577
O22 Na 2.349(8) .
O23 Mn9 2.179(6) .
O23 Na 2.320(6) 28_657
O24 Mn10 2.169(6) .
O25 Mn10 1.967(6) .
O26 Mn1 2.117(7) .
O27 Mn2 1.861(7) .
O27 Mn1 2.173(6) .
O28 Mn2 1.921(7) .
O28 Mn3 1.920(7) .
O29 Mn3 1.914(6) .
O29 Mn2 1.946(7) .
O30 Mn3 1.852(7) .
O30 Mn4 2.161(6) .
O31 Mn5 1.870(6) .
O31 Mn4 2.124(6) .
O32 Mn5 1.922(6) .
O32 Mn6 1.957(6) .
O33 Mn7 1.883(6) .
O33 Mn6 2.174(6) .
O34 Mn8 1.937(6) .
O34 Mn7 1.938(6) .
O35 Mn8 1.921(5) .
O35 Mn7 1.953(6) .
O36 Mn8 1.876(6) .
O36 Mn9 2.194(6) .
O37 Mn10 1.922(6) .
O37 Mn9 1.957(5) .
O38 Mn10 1.878(5) .
O38 Mn1 2.110(6) .
O39 Mn6 1.888(6) .
O39 Mn7 1.908(5) .
O39 Mn5 1.922(6) .
O40 Mn9 1.883(6) .
O40 Mn8 1.905(6) .
O40 Mn10 1.914(5) .
O41 Mn4 2.162(4) .
Na O23 2.320(6) 19_577
Na O20 2.489(7) 19_577
Na Mn9 3.343(4) 19_577
Na Mn6 3.355(3) .
Mn1 Mn2 3.206(2) .
Mn2 Mn3 2.941(2) .
Mn3 Mn4 3.207(2) .
Mn5 Mn6 2.891(2) .
Mn6 Mn7 2.8883(19) .
Mn7 Mn8 2.9543(19) .
Mn8 Mn9 2.8901(19) .
Mn9 Mn10 2.8787(19) .
Mn9 Na 3.343(4) 28_657
O42 C56 1.408(16) .
O43 C58 1.474(12) .
C56 C57 1.504(19) .
C56 H56A 0.9700 .
C56 H56B 0.9700 .
C57 C59 1.55(2) .
C57 C58 1.561(18) .
C57 H57 0.9800 .
C58 H58A 0.9700 .
C58 H58B 0.9700 .
C59 H59A 0.9600 .
C59 H59B 0.9600 .
C59 H59C 0.9600 .
O44A O44B 1.17(2) .
